data_4517442
loop_
_publ_author_name
'Hilton, Margaret J.'
'Brackett, Christopher M.'
'Mercado, Brandon Q.'
'Blagg, Brian S. J.'
'Miller, Scott J.'

_publ_section_title
;
 Catalysis-Enabled Access to Cryptic Geldanamycin Oxides
;
_journal_name_full 'ACS Central Science'
_journal_paper_doi 10.1021/acscentsci.0c00024
_journal_year 2020
_chemical_absolute_configuration syn
_chemical_formula_moiety 'C29 H40 N2 O10'
_chemical_formula_sum 'C29 H40 N2 O10'
_chemical_formula_weight 576.63
_space_group_crystal_system monoclinic
_space_group_IT_number 4
_space_group_name_Hall 'P 2yb'
_space_group_name_H-M_alt 'P 1 21 1'
_atom_sites_solution_hydrogens geom
_atom_sites_solution_primary SHELXT
_atom_sites_solution_secondary difmap
_audit_creation_method SHELXL-2014/7
_cell_angle_alpha 90
_cell_angle_beta 99.298(3)
_cell_angle_gamma 90
_cell_formula_units_Z 2
_cell_length_a 12.5726(4)
_cell_length_b 7.5849(2)
_cell_length_c 16.0036(4)
_cell_measurement_reflns_used 16741
_cell_measurement_temperature 93(2)
_cell_measurement_theta_max 66.7090
_cell_measurement_theta_min 2.7710
_cell_volume 1506.08(7)
_computing_cell_refinement 'CrysAlisPro 1.171.39.16b (Rigaku OD, 2015)'
_computing_data_collection 'CrysAlisPro 1.171.39.16b (Rigaku OD, 2015)'
_computing_data_reduction 'CrysAlisPro 1.171.39.16b (Rigaku OD, 2015)'
_computing_molecular_graphics 'Olex2 (Dolomanov et al., 2009)'
_computing_publication_material 'CIFTAB-2014/2 (Sheldrick, 2014)'
_computing_structure_refinement 'SHELXL-2014/7 (Sheldrick, 2014)'
_computing_structure_solution 'SHELXT-2014/5 (Sheldrick, 2014)'
_diffrn_ambient_temperature 93(2)
_diffrn_detector_area_resol_mean 22.2
_diffrn_measured_fraction_theta_full 0.999
_diffrn_measured_fraction_theta_max 0.999
_diffrn_measurement_device_type 'Rigaku Saturn 944+ CCD'
_diffrn_measurement_method \w
_diffrn_radiation_type CuK\a
_diffrn_radiation_wavelength 1.54184
_diffrn_reflns_av_R_equivalents 0.0674
_diffrn_reflns_av_unetI/netI 0.0265
_diffrn_reflns_Laue_measured_fraction_full 0.999
_diffrn_reflns_Laue_measured_fraction_max 0.999
_diffrn_reflns_limit_h_max 14
_diffrn_reflns_limit_h_min -14
_diffrn_reflns_limit_k_max 9
_diffrn_reflns_limit_k_min -9
_diffrn_reflns_limit_l_max 19
_diffrn_reflns_limit_l_min -19
_diffrn_reflns_number 47107
_diffrn_reflns_point_group_measured_fraction_full 0.996
_diffrn_reflns_point_group_measured_fraction_max 0.996
_diffrn_reflns_theta_full 66.581
_diffrn_reflns_theta_max 66.581
_diffrn_reflns_theta_min 2.798
_diffrn_source 'microfocus rotating anode'
_exptl_absorpt_coefficient_mu 0.799
_exptl_absorpt_correction_T_max 1.00000
_exptl_absorpt_correction_T_min 0.45643
_exptl_absorpt_correction_type multi-scan
_exptl_absorpt_process_details
; 
CrysAlisPro 1.171.39.16b (Rigaku Oxford Diffraction, 2015) 
Empirical absorption correction using spherical harmonics, 
 implemented in SCALE3 ABSPACK scaling algorithm. 
;
_exptl_crystal_colour Colorless
_exptl_crystal_density_diffrn 1.272
_exptl_crystal_description Plate
_exptl_crystal_F_000 616
_exptl_crystal_size_max 0.200
_exptl_crystal_size_mid 0.200
_exptl_crystal_size_min 0.040
_refine_diff_density_max 0.321
_refine_diff_density_min -0.260
_refine_diff_density_rms 0.052
_refine_ls_abs_structure_details
; 
 Flack x determined using 1993 quotients [(I+)-(I-)]/[(I+)+(I-)] 
 (Parsons, Flack and Wagner, Acta Cryst. B69 (2013) 249-259). 
;
_refine_ls_abs_structure_Flack 0.05(10)
_refine_ls_extinction_method none
_refine_ls_goodness_of_fit_ref 1.064
_refine_ls_hydrogen_treatment constr
_refine_ls_matrix_type full
_refine_ls_number_parameters 378
_refine_ls_number_reflns 5277
_refine_ls_number_restraints 1
_refine_ls_restrained_S_all 1.064
_refine_ls_R_factor_all 0.0651
_refine_ls_R_factor_gt 0.0596
_refine_ls_shift/su_max 0.000
_refine_ls_shift/su_mean 0.000
_refine_ls_structure_factor_coef Fsqd
_refine_ls_weighting_details 'w=1/[\s^2^(Fo^2^)+(0.0655P)^2^+1.5752P] where P=(Fo^2^+2Fc^2^)/3'
_refine_ls_weighting_scheme calc
_refine_ls_wR_factor_gt 0.1511
_refine_ls_wR_factor_ref 0.1558
_reflns_Friedel_coverage 0.842
_reflns_Friedel_fraction_full 0.993
_reflns_Friedel_fraction_max 0.993
_reflns_number_gt 4856
_reflns_number_total 5277
_reflns_threshold_expression 'I > 2\s(I)'
_cod_data_source_file oc0c00024_si_004.cif
_cod_data_source_block 007a-19010
_cod_original_sg_symbol_H-M 'P 21'
_cod_database_code 4517442
_shelx_shelxl_version_number 2014/7
_shelx_space_group_comment
; 
The symmetry employed for this shelxl refinement is uniquely defined 
by the following loop, which should always be used as a source of 
symmetry information in preference to the above space-group names. 
They are only intended as comments. 
;
_shelx_estimated_absorpt_t_min 0.856
_shelx_estimated_absorpt_t_max 0.969

loop_
_space_group_symop_operation_xyz
'x, y, z'
'-x, y+1/2, -z'

loop_
_atom_site_label
_atom_site_type_symbol
_atom_site_fract_x
_atom_site_fract_y
_atom_site_fract_z
_atom_site_U_iso_or_equiv
_atom_site_adp_type
_atom_site_occupancy
_atom_site_site_symmetry_order
_atom_site_calc_flag
_atom_site_refinement_flags_posn
_atom_site_refinement_flags_adp
_atom_site_refinement_flags_occupancy
_atom_site_disorder_assembly
_atom_site_disorder_group
O1 O 0.2600(3) 0.5687(5) 0.5232(2) 0.0426(8) Uani 1 1 d . . . . .
O2 O 0.4290(3) 0.4232(5) 0.7004(2) 0.0453(9) Uani 1 1 d . . . . .
H2 H 0.4068 0.3253 0.6800 0.068 Uiso 1 1 calc R U . . .
O3 O 0.2787(3) 0.4933(6) 0.8708(2) 0.0567(11) Uani 1 1 d . . . . .
O4 O 0.4495(3) 0.8288(5) 0.6476(2) 0.0444(9) Uani 1 1 d . . . . .
O5 O 0.1306(3) 0.7646(5) 0.4465(2) 0.0455(9) Uani 1 1 d . . . . .
O6 O 0.2686(3) 0.7459(6) 0.3284(2) 0.0550(10) Uani 1 1 d . . . . .
O7 O 0.6524(3) 0.6744(5) 0.4256(2) 0.0426(9) Uani 1 1 d . . . . .
O8 O 0.7696(3) 0.7336(5) 0.8817(2) 0.0458(9) Uani 1 1 d . . . . .
O9 O 0.8648(3) 0.4284(5) 0.9449(2) 0.0440(9) Uani 1 1 d . . . . .
O10 O 0.9292(3) 0.1643(5) 0.9089(3) 0.0585(11) Uani 1 1 d . . . . .
N1 N 0.5794(3) 0.7421(6) 0.5419(3) 0.0403(10) Uani 1 1 d . . . . .
H1 H 0.5967 0.7724 0.5954 0.048 Uiso 1 1 calc R U . . .
N2 N 1.0084(4) 0.3163(6) 1.0255(3) 0.0460(11) Uani 1 1 d . . . . .
H2A H 1.0586 0.2366 1.0410 0.055 Uiso 1 1 calc R U . . .
H2B H 1.0063 0.4127 1.0557 0.055 Uiso 1 1 calc R U . . .
C1 C 0.6699(5) 0.3884(7) 0.9016(3) 0.0423(12) Uani 1 1 d . . . . .
C2 C 0.5918(4) 0.3243(7) 0.8419(3) 0.0432(12) Uani 1 1 d . . . . .
H2C H 0.6147 0.2889 0.7907 0.052 Uiso 1 1 calc R U . . .
C3 C 0.4746(4) 0.3005(7) 0.8442(3) 0.0426(12) Uani 1 1 d . . . . .
H3 H 0.4617 0.3236 0.9033 0.051 Uiso 1 1 calc R U . . .
C4 C 0.4090(4) 0.4361(7) 0.7848(3) 0.0417(12) Uani 1 1 d . . . . .
H4 H 0.4351 0.5552 0.8057 0.050 Uiso 1 1 calc R U . . .
C5 C 0.2875(4) 0.4310(8) 0.7886(3) 0.0441(12) Uani 1 1 d . . . . .
H5 H 0.2636 0.3051 0.7846 0.053 Uiso 1 1 calc R U . . .
C6 C 0.2181(4) 0.5339(7) 0.7177(3) 0.0434(12) Uani 1 1 d . . . . .
H6A H 0.1414 0.5168 0.7231 0.052 Uiso 1 1 calc R U . . .
H6B H 0.2287 0.4825 0.6628 0.052 Uiso 1 1 calc R U . . .
C7 C 0.2404(4) 0.7331(8) 0.7154(3) 0.0431(12) Uani 1 1 d . . . . .
H7 H 0.3183 0.7530 0.7382 0.052 Uiso 1 1 calc R U . . .
C8 C 0.2175(4) 0.8073(7) 0.6248(3) 0.0417(12) Uani 1 1 d . . . . .
H8A H 0.1411 0.7820 0.6017 0.050 Uiso 1 1 calc R U . . .
H8B H 0.2250 0.9371 0.6286 0.050 Uiso 1 1 calc R U . . .
C9 C 0.2847(4) 0.7437(7) 0.5612(3) 0.0398(11) Uani 1 1 d . . . . .
C10 C 0.4045(4) 0.7748(6) 0.5786(3) 0.0403(12) Uani 1 1 d . . . . .
C11 C 0.4694(4) 0.7406(7) 0.5107(3) 0.0392(11) Uani 1 1 d . . . . .
C12 C 0.4247(4) 0.7196(7) 0.4291(3) 0.0435(12) Uani 1 1 d . . . . .
H12 H 0.4695 0.6980 0.3877 0.052 Uiso 1 1 calc R U . . .
C13 C 0.3071(4) 0.7297(7) 0.4033(3) 0.0435(12) Uani 1 1 d . . . . .
C14 C 0.2367(4) 0.7211(7) 0.4697(3) 0.0413(12) Uani 1 1 d . . . . .
C15 C 0.6643(4) 0.7036(7) 0.5018(3) 0.0381(11) Uani 1 1 d . . . . .
C16 C 0.7722(4) 0.6923(6) 0.5565(3) 0.0384(11) Uani 1 1 d . . . . .
C17 C 0.7791(4) 0.6621(7) 0.6390(4) 0.0438(12) Uani 1 1 d . . . . .
H17 H 0.7127 0.6526 0.6598 0.053 Uiso 1 1 calc R U . . .
C18 C 0.8761(4) 0.6419(8) 0.7009(3) 0.0442(12) Uani 1 1 d . . . . .
H18 H 0.9436 0.6500 0.6817 0.053 Uiso 1 1 calc R U . . .
C19 C 0.8764(4) 0.6125(7) 0.7835(3) 0.0437(12) Uani 1 1 d . . . . .
H19 H 0.9446 0.6048 0.8188 0.052 Uiso 1 1 calc R U . . .
C20 C 0.7785(4) 0.5905(7) 0.8249(3) 0.0430(12) Uani 1 1 d . . . . .
H20 H 0.7136 0.5930 0.7796 0.052 Uiso 1 1 calc R U . . .
C21 C 0.7771(4) 0.4183(7) 0.8728(3) 0.0415(12) Uani 1 1 d . . . . .
H21 H 0.7915 0.3189 0.8352 0.050 Uiso 1 1 calc R U . . .
C22 C 0.6557(5) 0.4424(11) 0.9884(4) 0.0624(18) Uani 1 1 d . . . . .
H22A H 0.5790 0.4381 0.9933 0.094 Uiso 1 1 calc R U . . .
H22B H 0.6827 0.5627 0.9994 0.094 Uiso 1 1 calc R U . . .
H22C H 0.6959 0.3618 1.0298 0.094 Uiso 1 1 calc R U . . .
C23 C 0.4421(5) 0.1084(8) 0.8212(4) 0.0494(14) Uani 1 1 d . . . . .
H23A H 0.4498 0.0855 0.7622 0.074 Uiso 1 1 calc R U . . .
H23B H 0.3669 0.0896 0.8284 0.074 Uiso 1 1 calc R U . . .
H23C H 0.4888 0.0280 0.8585 0.074 Uiso 1 1 calc R U . . .
C24 C 0.1887(6) 0.4314(12) 0.9042(4) 0.072(2) Uani 1 1 d . . . . .
H24A H 0.1224 0.4718 0.8684 0.107 Uiso 1 1 calc R U . . .
H24B H 0.1911 0.4772 0.9617 0.107 Uiso 1 1 calc R U . . .
H24C H 0.1897 0.3023 0.9056 0.107 Uiso 1 1 calc R U . . .
C25 C 0.1736(5) 0.8360(8) 0.7703(4) 0.0494(13) Uani 1 1 d . . . . .
H25A H 0.0968 0.8196 0.7486 0.074 Uiso 1 1 calc R U . . .
H25B H 0.1916 0.9616 0.7689 0.074 Uiso 1 1 calc R U . . .
H25C H 0.1895 0.7931 0.8287 0.074 Uiso 1 1 calc R U . . .
C26 C 0.0701(5) 0.6520(9) 0.3828(4) 0.0532(15) Uani 1 1 d . . . . .
H26A H 0.0971 0.6668 0.3291 0.080 Uiso 1 1 calc R U . . .
H26B H -0.0063 0.6843 0.3751 0.080 Uiso 1 1 calc R U . . .
H26C H 0.0787 0.5287 0.4010 0.080 Uiso 1 1 calc R U . . .
C27 C 0.8665(4) 0.7019(7) 0.5107(3) 0.0451(13) Uani 1 1 d . . . . .
H27A H 0.8913 0.5823 0.5007 0.068 Uiso 1 1 calc R U . . .
H27B H 0.9250 0.7678 0.5449 0.068 Uiso 1 1 calc R U . . .
H27C H 0.8451 0.7617 0.4563 0.068 Uiso 1 1 calc R U . . .
C28 C 0.7277(6) 0.8898(8) 0.8392(4) 0.0604(17) Uani 1 1 d . . . . .
H28A H 0.7757 0.9281 0.8002 0.091 Uiso 1 1 calc R U . . .
H28B H 0.7229 0.9828 0.8809 0.091 Uiso 1 1 calc R U . . .
H28C H 0.6559 0.8659 0.8074 0.091 Uiso 1 1 calc R U . . .
C29 C 0.9353(5) 0.2907(7) 0.9560(3) 0.0452(13) Uani 1 1 d . . . . .

loop_
_atom_site_aniso_label
_atom_site_aniso_U_11
_atom_site_aniso_U_22
_atom_site_aniso_U_33
_atom_site_aniso_U_23
_atom_site_aniso_U_13
_atom_site_aniso_U_12
O1 0.046(2) 0.0370(19) 0.0418(19) 0.0004(16) -0.0017(16) -0.0018(16)
O2 0.047(2) 0.047(2) 0.0407(19) -0.0007(16) 0.0050(16) -0.0022(18)
O3 0.051(2) 0.083(3) 0.037(2) 0.005(2) 0.0071(17) 0.008(2)
O4 0.042(2) 0.046(2) 0.044(2) -0.0039(17) 0.0014(16) -0.0012(17)
O5 0.0380(19) 0.052(2) 0.0433(19) -0.0014(17) -0.0027(15) -0.0001(17)
O6 0.047(2) 0.073(3) 0.042(2) 0.007(2) -0.0039(17) -0.002(2)
O7 0.039(2) 0.047(2) 0.0394(19) -0.0015(15) -0.0009(15) 0.0049(16)
O8 0.047(2) 0.0374(19) 0.048(2) -0.0002(16) -0.0084(16) 0.0021(17)
O9 0.047(2) 0.0357(19) 0.0425(19) 0.0001(16) -0.0126(16) 0.0019(17)
O10 0.062(3) 0.044(2) 0.060(2) -0.0054(19) -0.018(2) 0.0096(19)
N1 0.036(2) 0.046(2) 0.036(2) 0.0000(19) -0.0027(17) -0.002(2)
N2 0.044(3) 0.043(2) 0.046(3) 0.007(2) -0.009(2) 0.002(2)
C1 0.052(3) 0.033(3) 0.038(3) 0.006(2) -0.005(2) 0.002(2)
C2 0.051(3) 0.041(3) 0.035(3) -0.002(2) -0.002(2) 0.001(3)
C3 0.043(3) 0.046(3) 0.036(3) 0.001(2) -0.002(2) -0.001(2)
C4 0.045(3) 0.038(3) 0.041(3) 0.001(2) 0.002(2) -0.002(2)
C5 0.047(3) 0.041(3) 0.041(3) 0.003(2) -0.001(2) -0.003(2)
C6 0.041(3) 0.045(3) 0.042(3) 0.000(2) -0.003(2) -0.007(2)
C7 0.031(3) 0.053(3) 0.043(3) -0.001(3) -0.001(2) -0.006(2)
C8 0.041(3) 0.040(3) 0.042(3) 0.001(2) 0.000(2) -0.001(2)
C9 0.043(3) 0.035(3) 0.040(3) 0.005(2) 0.003(2) 0.000(2)
C10 0.047(3) 0.027(2) 0.042(3) 0.003(2) -0.006(2) 0.003(2)
C11 0.039(3) 0.033(3) 0.043(3) 0.006(2) -0.001(2) 0.002(2)
C12 0.045(3) 0.042(3) 0.043(3) 0.002(2) 0.005(2) 0.000(2)
C13 0.048(3) 0.036(3) 0.042(3) 0.001(2) -0.004(2) -0.001(2)
C14 0.043(3) 0.032(3) 0.045(3) -0.001(2) -0.006(2) -0.001(2)
C15 0.037(3) 0.031(3) 0.045(3) 0.004(2) -0.001(2) 0.000(2)
C16 0.039(3) 0.031(3) 0.043(3) -0.003(2) -0.002(2) 0.002(2)
C17 0.036(3) 0.041(3) 0.052(3) -0.001(2) 0.001(2) 0.003(2)
C18 0.034(3) 0.045(3) 0.051(3) 0.003(2) 0.000(2) 0.003(2)
C19 0.038(3) 0.044(3) 0.044(3) 0.001(2) -0.008(2) 0.005(2)
C20 0.045(3) 0.039(3) 0.039(3) -0.002(2) -0.011(2) 0.003(2)
C21 0.042(3) 0.041(3) 0.036(3) 0.000(2) -0.010(2) 0.005(2)
C22 0.058(4) 0.088(5) 0.040(3) -0.007(3) 0.003(3) -0.015(4)
C23 0.042(3) 0.046(3) 0.058(3) 0.002(3) 0.001(3) -0.003(3)
C24 0.061(4) 0.102(6) 0.055(4) 0.024(4) 0.022(3) 0.024(4)
C25 0.049(3) 0.053(3) 0.045(3) -0.004(3) 0.004(2) -0.004(3)
C26 0.046(3) 0.058(4) 0.051(3) -0.008(3) -0.006(3) -0.004(3)
C27 0.049(3) 0.040(3) 0.043(3) 0.000(2) -0.003(2) 0.001(2)
C28 0.066(4) 0.037(3) 0.071(4) 0.003(3) -0.011(3) 0.007(3)
C29 0.048(3) 0.038(3) 0.045(3) 0.007(2) -0.007(2) -0.005(2)

loop_
_atom_type_symbol
_atom_type_description
_atom_type_scat_dispersion_real
_atom_type_scat_dispersion_imag
_atom_type_scat_source
C C 0.0181 0.0091 'International Tables Vol C Tables 4.2.6.8 and 6.1.1.4'
H H 0.0000 0.0000 'International Tables Vol C Tables 4.2.6.8 and 6.1.1.4'
N N 0.0311 0.0180 'International Tables Vol C Tables 4.2.6.8 and 6.1.1.4'
O O 0.0492 0.0322 'International Tables Vol C Tables 4.2.6.8 and 6.1.1.4'

loop_
_geom_angle_atom_site_label_1
_geom_angle_atom_site_label_2
_geom_angle_atom_site_label_3
_geom_angle
_geom_angle_site_symmetry_1
_geom_angle_site_symmetry_3
_geom_angle_publ_flag
C14 O1 C9 62.0(3) . . ?
C4 O2 H2 109.5 . . ?
C24 O3 C5 115.4(5) . . ?
C14 O5 C26 115.3(4) . . ?
C28 O8 C20 112.8(4) . . ?
C29 O9 C21 117.0(4) . . ?
C15 N1 C11 129.6(4) . . ?
C15 N1 H1 115.2 . . ?
C11 N1 H1 115.2 . . ?
C29 N2 H2A 120.0 . . ?
C29 N2 H2B 120.0 . . ?
H2A N2 H2B 120.0 . . ?
C2 C1 C22 125.4(6) . . ?
C2 C1 C21 115.0(5) . . ?
C22 C1 C21 119.4(5) . . ?
C1 C2 C3 129.6(5) . . ?
C1 C2 H2C 115.2 . . ?
C3 C2 H2C 115.2 . . ?
C2 C3 C23 109.5(5) . . ?
C2 C3 C4 109.6(4) . . ?
C23 C3 C4 112.8(4) . . ?
C2 C3 H3 108.3 . . ?
C23 C3 H3 108.3 . . ?
C4 C3 H3 108.3 . . ?
O2 C4 C5 111.5(4) . . ?
O2 C4 C3 112.4(4) . . ?
C5 C4 C3 113.2(4) . . ?
O2 C4 H4 106.4 . . ?
C5 C4 H4 106.4 . . ?
C3 C4 H4 106.4 . . ?
O3 C5 C6 113.4(5) . . ?
O3 C5 C4 104.8(4) . . ?
C6 C5 C4 114.1(4) . . ?
O3 C5 H5 108.1 . . ?
C6 C5 H5 108.1 . . ?
C4 C5 H5 108.1 . . ?
C5 C6 C7 115.7(4) . . ?
C5 C6 H6A 108.3 . . ?
C7 C6 H6A 108.3 . . ?
C5 C6 H6B 108.3 . . ?
C7 C6 H6B 108.3 . . ?
H6A C6 H6B 107.4 . . ?
C25 C7 C6 111.7(5) . . ?
C25 C7 C8 108.6(5) . . ?
C6 C7 C8 112.0(4) . . ?
C25 C7 H7 108.1 . . ?
C6 C7 H7 108.1 . . ?
C8 C7 H7 108.1 . . ?
C9 C8 C7 118.7(5) . . ?
C9 C8 H8A 107.6 . . ?
C7 C8 H8A 107.6 . . ?
C9 C8 H8B 107.6 . . ?
C7 C8 H8B 107.6 . . ?
H8A C8 H8B 107.1 . . ?
O1 C9 C14 58.0(3) . . ?
O1 C9 C8 117.7(4) . . ?
C14 C9 C8 121.0(5) . . ?
O1 C9 C10 110.8(4) . . ?
C14 C9 C10 115.6(4) . . ?
C8 C9 C10 118.6(4) . . ?
O4 C10 C11 119.2(5) . . ?
O4 C10 C9 121.5(5) . . ?
C11 C10 C9 119.3(4) . . ?
C12 C11 N1 125.7(5) . . ?
C12 C11 C10 122.6(5) . . ?
N1 C11 C10 111.6(4) . . ?
C11 C12 C13 120.6(5) . . ?
C11 C12 H12 119.7 . . ?
C13 C12 H12 119.7 . . ?
O6 C13 C12 120.0(5) . . ?
O6 C13 C14 121.1(5) . . ?
C12 C13 C14 118.9(4) . . ?
O5 C14 O1 116.8(4) . . ?
O5 C14 C13 117.5(4) . . ?
O1 C14 C13 111.8(4) . . ?
O5 C14 C9 117.3(4) . . ?
O1 C14 C9 60.0(3) . . ?
C13 C14 C9 119.9(4) . . ?
O7 C15 N1 121.9(4) . . ?
O7 C15 C16 121.8(5) . . ?
N1 C15 C16 116.3(4) . . ?
C17 C16 C15 120.0(5) . . ?
C17 C16 C27 124.5(5) . . ?
C15 C16 C27 115.3(4) . . ?
C16 C17 C18 127.6(5) . . ?
C16 C17 H17 116.2 . . ?
C18 C17 H17 116.2 . . ?
C19 C18 C17 124.1(5) . . ?
C19 C18 H18 118.0 . . ?
C17 C18 H18 118.0 . . ?
C18 C19 C20 125.7(5) . . ?
C18 C19 H19 117.2 . . ?
C20 C19 H19 117.2 . . ?
O8 C20 C19 110.6(4) . . ?
O8 C20 C21 108.8(4) . . ?
C19 C20 C21 113.3(4) . . ?
O8 C20 H20 108.0 . . ?
C19 C20 H20 108.0 . . ?
C21 C20 H20 108.0 . . ?
O9 C21 C1 111.3(4) . . ?
O9 C21 C20 106.6(4) . . ?
C1 C21 C20 111.5(4) . . ?
O9 C21 H21 109.1 . . ?
C1 C21 H21 109.1 . . ?
C20 C21 H21 109.1 . . ?
C1 C22 H22A 109.5 . . ?
C1 C22 H22B 109.5 . . ?
H22A C22 H22B 109.5 . . ?
C1 C22 H22C 109.5 . . ?
H22A C22 H22C 109.5 . . ?
H22B C22 H22C 109.5 . . ?
C3 C23 H23A 109.5 . . ?
C3 C23 H23B 109.5 . . ?
H23A C23 H23B 109.5 . . ?
C3 C23 H23C 109.5 . . ?
H23A C23 H23C 109.5 . . ?
H23B C23 H23C 109.5 . . ?
O3 C24 H24A 109.5 . . ?
O3 C24 H24B 109.5 . . ?
H24A C24 H24B 109.5 . . ?
O3 C24 H24C 109.5 . . ?
H24A C24 H24C 109.5 . . ?
H24B C24 H24C 109.5 . . ?
C7 C25 H25A 109.5 . . ?
C7 C25 H25B 109.5 . . ?
H25A C25 H25B 109.5 . . ?
C7 C25 H25C 109.5 . . ?
H25A C25 H25C 109.5 . . ?
H25B C25 H25C 109.5 . . ?
O5 C26 H26A 109.5 . . ?
O5 C26 H26B 109.5 . . ?
H26A C26 H26B 109.5 . . ?
O5 C26 H26C 109.5 . . ?
H26A C26 H26C 109.5 . . ?
H26B C26 H26C 109.5 . . ?
C16 C27 H27A 109.5 . . ?
C16 C27 H27B 109.5 . . ?
H27A C27 H27B 109.5 . . ?
C16 C27 H27C 109.5 . . ?
H27A C27 H27C 109.5 . . ?
H27B C27 H27C 109.5 . . ?
O8 C28 H28A 109.5 . . ?
O8 C28 H28B 109.5 . . ?
H28A C28 H28B 109.5 . . ?
O8 C28 H28C 109.5 . . ?
H28A C28 H28C 109.5 . . ?
H28B C28 H28C 109.5 . . ?
O10 C29 N2 126.6(5) . . ?
O10 C29 O9 123.3(5) . . ?
N2 C29 O9 110.0(5) . . ?

loop_
_geom_bond_atom_site_label_1
_geom_bond_atom_site_label_2
_geom_bond_distance
_geom_bond_site_symmetry_2
_geom_bond_publ_flag
O1 C14 1.440(6) . ?
O1 C9 1.471(6) . ?
O2 C4 1.416(6) . ?
O2 H2 0.8400 . ?
O3 C24 1.408(8) . ?
O3 C5 1.418(7) . ?
O4 C10 1.227(6) . ?
O5 C14 1.366(6) . ?
O5 C26 1.449(7) . ?
O6 C13 1.224(6) . ?
O7 C15 1.223(6) . ?
O8 C28 1.424(7) . ?
O8 C20 1.432(6) . ?
O9 C29 1.363(7) . ?
O9 C21 1.463(6) . ?
O10 C29 1.214(7) . ?
N1 C15 1.363(7) . ?
N1 C11 1.392(6) . ?
N1 H1 0.8800 . ?
N2 C29 1.338(7) . ?
N2 H2A 0.8800 . ?
N2 H2B 0.8800 . ?
C1 C2 1.346(7) . ?
C1 C22 1.487(8) . ?
C1 C21 1.510(8) . ?
C2 C3 1.491(8) . ?
C2 H2C 0.9500 . ?
C3 C23 1.542(8) . ?
C3 C4 1.545(7) . ?
C3 H3 1.0000 . ?
C4 C5 1.540(8) . ?
C4 H4 1.0000 . ?
C5 C6 1.529(8) . ?
C5 H5 1.0000 . ?
C6 C7 1.538(8) . ?
C6 H6A 0.9900 . ?
C6 H6B 0.9900 . ?
C7 C25 1.524(8) . ?
C7 C8 1.539(7) . ?
C7 H7 1.0000 . ?
C8 C9 1.504(7) . ?
C8 H8A 0.9900 . ?
C8 H8B 0.9900 . ?
C9 C14 1.501(7) . ?
C9 C10 1.505(7) . ?
C10 C11 1.484(8) . ?
C11 C12 1.346(7) . ?
C12 C13 1.472(7) . ?
C12 H12 0.9500 . ?
C13 C14 1.490(8) . ?
C15 C16 1.493(7) . ?
C16 C17 1.329(7) . ?
C16 C27 1.494(8) . ?
C17 C18 1.450(7) . ?
C17 H17 0.9500 . ?
C18 C19 1.339(7) . ?
C18 H18 0.9500 . ?
C19 C20 1.499(8) . ?
C19 H19 0.9500 . ?
C20 C21 1.516(8) . ?
C20 H20 1.0000 . ?
C21 H21 1.0000 . ?
C22 H22A 0.9800 . ?
C22 H22B 0.9800 . ?
C22 H22C 0.9800 . ?
C23 H23A 0.9800 . ?
C23 H23B 0.9800 . ?
C23 H23C 0.9800 . ?
C24 H24A 0.9800 . ?
C24 H24B 0.9800 . ?
C24 H24C 0.9800 . ?
C25 H25A 0.9800 . ?
C25 H25B 0.9800 . ?
C25 H25C 0.9800 . ?
C26 H26A 0.9800 . ?
C26 H26B 0.9800 . ?
C26 H26C 0.9800 . ?
C27 H27A 0.9800 . ?
C27 H27B 0.9800 . ?
C27 H27C 0.9800 . ?
C28 H28A 0.9800 . ?
C28 H28B 0.9800 . ?
C28 H28C 0.9800 . ?

loop_
_geom_hbond_atom_site_label_D
_geom_hbond_atom_site_label_H
_geom_hbond_atom_site_label_A
_geom_hbond_distance_DH
_geom_hbond_distance_HA
_geom_hbond_distance_DA
_geom_hbond_angle_DHA
_geom_hbond_site_symmetry_A
O2 H2 O7 0.84 2.08 2.830(5) 148.9 2_646
N2 H2A O8 0.88 2.31 3.008(6) 136.4 2_747
N2 H2A O9 0.88 2.52 3.343(6) 155.1 2_747
N2 H2B O10 0.88 2.11 2.902(6) 148.5 2_757

loop_
_geom_torsion_atom_site_label_1
_geom_torsion_atom_site_label_2
_geom_torsion_atom_site_label_3
_geom_torsion_atom_site_label_4
_geom_torsion
_geom_torsion_site_symmetry_1
_geom_torsion_site_symmetry_2
_geom_torsion_site_symmetry_3
_geom_torsion_site_symmetry_4
_geom_torsion_publ_flag
C22 C1 C2 C3 3.8(10) . . . . ?
C21 C1 C2 C3 -171.4(5) . . . . ?
C1 C2 C3 C23 -126.6(6) . . . . ?
C1 C2 C3 C4 109.1(6) . . . . ?
C2 C3 C4 O2 57.2(6) . . . . ?
C23 C3 C4 O2 -65.0(6) . . . . ?
C2 C3 C4 C5 -175.4(4) . . . . ?
C23 C3 C4 C5 62.3(6) . . . . ?
C24 O3 C5 C6 82.0(6) . . . . ?
C24 O3 C5 C4 -152.9(5) . . . . ?
O2 C4 C5 O3 -164.3(4) . . . . ?
C3 C4 C5 O3 67.9(6) . . . . ?
O2 C4 C5 C6 -39.6(6) . . . . ?
C3 C4 C5 C6 -167.5(4) . . . . ?
O3 C5 C6 C7 58.2(6) . . . . ?
C4 C5 C6 C7 -61.7(7) . . . . ?
C5 C6 C7 C25 -88.2(6) . . . . ?
C5 C6 C7 C8 149.7(5) . . . . ?
C25 C7 C8 C9 172.0(5) . . . . ?
C6 C7 C8 C9 -64.2(6) . . . . ?
C14 O1 C9 C8 111.0(5) . . . . ?
C14 O1 C9 C10 -107.9(4) . . . . ?
C7 C8 C9 O1 77.4(6) . . . . ?
C7 C8 C9 C14 144.9(5) . . . . ?
C7 C8 C9 C10 -60.7(7) . . . . ?
O1 C9 C10 O4 -131.0(5) . . . . ?
C14 C9 C10 O4 165.6(5) . . . . ?
C8 C9 C10 O4 9.7(7) . . . . ?
O1 C9 C10 C11 49.5(6) . . . . ?
C14 C9 C10 C11 -14.0(7) . . . . ?
C8 C9 C10 C11 -169.8(5) . . . . ?
C15 N1 C11 C12 -8.5(9) . . . . ?
C15 N1 C11 C10 174.4(5) . . . . ?
O4 C10 C11 C12 -164.9(5) . . . . ?
C9 C10 C11 C12 14.7(7) . . . . ?
O4 C10 C11 N1 12.3(7) . . . . ?
C9 C10 C11 N1 -168.2(4) . . . . ?
N1 C11 C12 C13 -176.8(5) . . . . ?
C10 C11 C12 C13 0.0(8) . . . . ?
C11 C12 C13 O6 165.4(5) . . . . ?
C11 C12 C13 C14 -14.2(8) . . . . ?
C26 O5 C14 O1 -74.7(6) . . . . ?
C26 O5 C14 C13 62.6(6) . . . . ?
C26 O5 C14 C9 -143.0(5) . . . . ?
C9 O1 C14 O5 -107.5(5) . . . . ?
C9 O1 C14 C13 112.9(5) . . . . ?
O6 C13 C14 O5 -12.0(8) . . . . ?
C12 C13 C14 O5 167.6(5) . . . . ?
O6 C13 C14 O1 127.3(5) . . . . ?
C12 C13 C14 O1 -53.1(6) . . . . ?
O6 C13 C14 C9 -165.8(5) . . . . ?
C12 C13 C14 C9 13.8(7) . . . . ?
O1 C9 C14 O5 106.8(5) . . . . ?
C8 C9 C14 O5 1.5(7) . . . . ?
C10 C9 C14 O5 -153.7(4) . . . . ?
C8 C9 C14 O1 -105.3(5) . . . . ?
C10 C9 C14 O1 99.5(5) . . . . ?
O1 C9 C14 C13 -99.4(5) . . . . ?
C8 C9 C14 C13 155.4(5) . . . . ?
C10 C9 C14 C13 0.2(7) . . . . ?
C11 N1 C15 O7 6.4(9) . . . . ?
C11 N1 C15 C16 -171.4(5) . . . . ?
O7 C15 C16 C17 -156.0(5) . . . . ?
N1 C15 C16 C17 21.8(7) . . . . ?
O7 C15 C16 C27 19.0(7) . . . . ?
N1 C15 C16 C27 -163.2(4) . . . . ?
C15 C16 C17 C18 178.0(5) . . . . ?
C27 C16 C17 C18 3.5(9) . . . . ?
C16 C17 C18 C19 179.6(6) . . . . ?
C17 C18 C19 C20 1.9(9) . . . . ?
C28 O8 C20 C19 78.4(6) . . . . ?
C28 O8 C20 C21 -156.5(5) . . . . ?
C18 C19 C20 O8 -113.9(6) . . . . ?
C18 C19 C20 C21 123.6(6) . . . . ?
C29 O9 C21 C1 109.3(5) . . . . ?
C29 O9 C21 C20 -128.9(5) . . . . ?
C2 C1 C21 O9 -160.4(5) . . . . ?
C22 C1 C21 O9 24.1(7) . . . . ?
C2 C1 C21 C20 80.7(6) . . . . ?
C22 C1 C21 C20 -94.8(6) . . . . ?
O8 C20 C21 O9 -56.1(5) . . . . ?
C19 C20 C21 O9 67.4(5) . . . . ?
O8 C20 C21 C1 65.6(5) . . . . ?
C19 C20 C21 C1 -170.9(4) . . . . ?
C21 O9 C29 O10 1.0(8) . . . . ?
C21 O9 C29 N2 -178.1(4) . . . . ?
